data_7213163
loop_
_publ_author_name
'Berry, Malcolm B.'
'Griffiths, Russell J.'
'Howard, Judith A. K.'
'Leech, Michael A.'
'Steel, Patrick G.'
'Yufit, Dmitrii S.'

_publ_section_title
;
 Reactions of acylpolysilanes with silyl Lewis acids
;
_journal_issue 24
_journal_name_full 'Journal of the Chemical Society, Perkin Transactions 1'
_journal_page_first 3645
_journal_paper_doi 10.1039/a906377c
_journal_year 1999
_chemical_formula_sum 'C20 H41 F3 O2 Si5'
_chemical_formula_weight 510.98
_chemical_name_systematic
; 
 ? 
;
_space_group_IT_number 2
_symmetry_cell_setting triclinic
_symmetry_space_group_name_Hall '-P 1'
_symmetry_space_group_name_H-M 'P -1'
_atom_sites_solution_hydrogens geom
_atom_sites_solution_primary direct
_atom_sites_solution_secondary difmap
_audit_creation_method SHELXL-97
_cell_angle_alpha 100.67(3)
_cell_angle_beta 109.10(3)
_cell_angle_gamma 90.40(3)
_cell_formula_units_Z 2
_cell_length_a 10.237(2)
_cell_length_b 10.977(2)
_cell_length_c 13.598(3)
_cell_measurement_reflns_used 499
_cell_measurement_temperature 120(2)
_cell_measurement_theta_max 26.40
_cell_measurement_theta_min 1.52
_cell_volume 1415.2(6)
_computing_cell_refinement 'Bruker SMART'
_computing_data_collection 'Bruker SMART'
_computing_data_reduction 'Bruker SAINT'
_computing_molecular_graphics 'SHELXL-97 (Sheldrick, 1997)'
_computing_publication_material 'SHELXL-97 (Sheldrick, 1997)'
_computing_structure_refinement 'SHELXL-97 (Sheldrick, 1997)'
_computing_structure_solution 'SHELXL-97 (Sheldrick, 1997)'
_diffrn_ambient_temperature 120(2)
_diffrn_measured_fraction_theta_full 0.993
_diffrn_measured_fraction_theta_max 0.993
_diffrn_measurement_device_type 'Bruker SMART-CCD'
_diffrn_measurement_method \w-scan
_diffrn_radiation_monochromator graphite
_diffrn_radiation_source 'fine-focus sealed tube'
_diffrn_radiation_type MoK\a
_diffrn_radiation_wavelength 0.71073
_diffrn_reflns_av_R_equivalents 0.0228
_diffrn_reflns_av_sigmaI/netI 0.0248
_diffrn_reflns_limit_h_max 13
_diffrn_reflns_limit_h_min -13
_diffrn_reflns_limit_k_max 14
_diffrn_reflns_limit_k_min -13
_diffrn_reflns_limit_l_max 17
_diffrn_reflns_limit_l_min -17
_diffrn_reflns_number 15765
_diffrn_reflns_theta_full 27.48
_diffrn_reflns_theta_max 27.48
_diffrn_reflns_theta_min 1.62
_diffrn_standards_decay_% 0
_exptl_absorpt_coefficient_mu 0.286
_exptl_absorpt_correction_T_max 0.901
_exptl_absorpt_correction_T_min 0.817
_exptl_absorpt_correction_type multi-scan
_exptl_absorpt_process_details 'SADABS (Sheldrick, 1996)'
_exptl_crystal_colour Colourless
_exptl_crystal_density_diffrn 1.199
_exptl_crystal_density_method 'not measured'
_exptl_crystal_description block
_exptl_crystal_F_000 548
_exptl_crystal_size_max 0.69
_exptl_crystal_size_mid 0.39
_exptl_crystal_size_min 0.23
_refine_diff_density_max 0.611
_refine_diff_density_min -0.500
_refine_diff_density_rms 0.053
_refine_ls_extinction_method none
_refine_ls_goodness_of_fit_ref 1.042
_refine_ls_hydrogen_treatment mixed
_refine_ls_matrix_type full
_refine_ls_number_parameters 284
_refine_ls_number_reflns 6471
_refine_ls_number_restraints 0
_refine_ls_restrained_S_all 1.042
_refine_ls_R_factor_all 0.0378
_refine_ls_R_factor_gt 0.0316
_refine_ls_shift/su_max 0.009
_refine_ls_shift/su_mean 0.001
_refine_ls_structure_factor_coef Fsqd
_refine_ls_weighting_details 'calc w=1/[\s^2^(Fo^2^)+(0.0453P)^2^+0.7625P] where P=(Fo^2^+2Fc^2^)/3'
_refine_ls_weighting_scheme calc
_refine_ls_wR_factor_gt 0.0847
_refine_ls_wR_factor_ref 0.0903
_reflns_number_gt 5701
_reflns_number_total 6471
_reflns_threshold_expression >2sigma(I)
_cod_data_source_file 906377csup1.cif
_cod_data_source_block ml1
_cod_original_cell_volume 1415.2(5)
_cod_database_code 7213163

loop_
_symmetry_equiv_pos_as_xyz
'x, y, z'
'-x, -y, -z'

loop_
_atom_site_label
_atom_site_type_symbol
_atom_site_fract_x
_atom_site_fract_y
_atom_site_fract_z
_atom_site_U_iso_or_equiv
_atom_site_adp_type
_atom_site_occupancy
_atom_site_symmetry_multiplicity
_atom_site_calc_flag
_atom_site_refinement_flags
Si1 Si 0.93547(4) 0.86105(3) 0.29017(3) 0.01474(9) Uani 1 1 d .
Si2 Si 0.78591(4) 0.67972(4) 0.07943(3) 0.01718(9) Uani 1 1 d .
Si3 Si 0.75055(4) 0.62848(3) 0.29215(3) 0.01645(9) Uani 1 1 d .
Si4 Si 0.74219(5) 1.07727(4) 0.22177(3) 0.02404(10) Uani 1 1 d .
Si5 Si 1.15420(4) 0.92787(4) 0.28259(4) 0.02415(10) Uani 1 1 d .
F1 F 1.37282(10) 0.32048(9) 0.25861(8) 0.0299(2) Uani 1 1 d .
F2 F 1.47999(9) 0.46908(10) 0.38916(8) 0.0315(2) Uani 1 1 d .
F3 F 1.36094(11) 0.32307(10) 0.41435(9) 0.0392(3) Uani 1 1 d .
O2 O 0.95056(11) 0.88832(10) 0.41831(8) 0.0216(2) Uani 1 1 d .
H2 H 0.8833 0.8547 0.4255 0.032 Uiso 1 1 calc R
O1 O 0.81488(11) 0.94476(9) 0.23081(8) 0.0217(2) Uani 1 1 d .
C1 C 0.87681(13) 0.68966(12) 0.23030(10) 0.0136(2) Uani 1 1 d .
C3 C 1.11742(15) 0.65222(13) 0.35301(11) 0.0186(3) Uani 1 1 d .
H3 H 1.1159 0.7276 0.3970 0.022 Uiso 1 1 calc R
C2 C 1.00188(13) 0.61114(12) 0.26089(10) 0.0144(2) Uani 1 1 d .
C6 C 1.11984(15) 0.42207(13) 0.23137(11) 0.0208(3) Uani 1 1 d .
H6 H 1.1186 0.3432 0.1915 0.025 Uiso 1 1 calc R
C5 C 1.23594(14) 0.46948(13) 0.31826(11) 0.0174(3) Uani 1 1 d .
C7 C 1.00533(15) 0.49173(13) 0.20351(11) 0.0191(3) Uani 1 1 d .
H7 H 0.9286 0.4581 0.1450 0.023 Uiso 1 1 calc R
C4 C 1.23318(15) 0.58459(13) 0.38057(11) 0.0196(3) Uani 1 1 d .
H4 H 1.3089 0.6161 0.4406 0.024 Uiso 1 1 calc R
C20 C 1.36112(16) 0.39602(14) 0.34502(12) 0.0228(3) Uani 1 1 d .
C11 C 0.62065(16) 0.74136(15) 0.31198(13) 0.0261(3) Uani 1 1 d .
H11A H 0.5649 0.7080 0.3467 0.039 Uiso 1 1 calc R
H11B H 0.5623 0.7554 0.2443 0.039 Uiso 1 1 calc R
H11C H 0.6682 0.8185 0.3550 0.039 Uiso 1 1 calc R
C8 C 0.88254(17) 0.78109(15) 0.02517(12) 0.0258(3) Uani 1 1 d .
H8A H 0.8274 0.7856 -0.0462 0.039 Uiso 1 1 calc R
H8B H 0.9684 0.7465 0.0253 0.039 Uiso 1 1 calc R
H8C H 0.9012 0.8630 0.0686 0.039 Uiso 1 1 calc R
C10 C 0.76431(17) 0.52277(14) -0.01109(12) 0.0247(3) Uani 1 1 d .
H10A H 0.7227 0.4628 0.0149 0.037 Uiso 1 1 calc R
H10B H 0.8534 0.4979 -0.0128 0.037 Uiso 1 1 calc R
H10C H 0.7059 0.5278 -0.0814 0.037 Uiso 1 1 calc R
C12 C 0.65435(16) 0.47937(14) 0.20611(13) 0.0252(3) Uani 1 1 d .
H12A H 0.7194 0.4217 0.1926 0.038 Uiso 1 1 calc R
H12B H 0.5936 0.4958 0.1401 0.038 Uiso 1 1 calc R
H12C H 0.6008 0.4445 0.2417 0.038 Uiso 1 1 calc R
C9 C 0.60526(16) 0.73186(15) 0.04904(12) 0.0262(3) Uani 1 1 d .
H9A H 0.6073 0.8125 0.0916 0.039 Uiso 1 1 calc R
H9B H 0.5482 0.6737 0.0648 0.039 Uiso 1 1 calc R
H9C H 0.5679 0.7360 -0.0248 0.039 Uiso 1 1 calc R
C14 C 0.8420(2) 1.20026(16) 0.33690(15) 0.0393(4) Uani 1 1 d .
H14A H 0.8562 1.1708 0.4016 0.059 Uiso 1 1 calc R
H14B H 0.7910 1.2733 0.3378 0.059 Uiso 1 1 calc R
H14C H 0.9301 1.2200 0.3307 0.059 Uiso 1 1 calc R
C13 C 0.84870(16) 0.59111(15) 0.42414(12) 0.0247(3) Uani 1 1 d .
H13A H 0.9045 0.6635 0.4697 0.037 Uiso 1 1 calc R
H13B H 0.9074 0.5252 0.4148 0.037 Uiso 1 1 calc R
H13C H 0.7846 0.5654 0.4557 0.037 Uiso 1 1 calc R
C15 C 0.7392(2) 1.11769(18) 0.09380(15) 0.0407(4) Uani 1 1 d .
H15A H 0.8325 1.1335 0.0957 0.061 Uiso 1 1 calc R
H15B H 0.6894 1.1906 0.0834 0.061 Uiso 1 1 calc R
H15C H 0.6943 1.0498 0.0364 0.061 Uiso 1 1 calc R
C19 C 1.23566(18) 0.81276(18) 0.20417(15) 0.0351(4) Uani 1 1 d .
H19A H 1.1933 0.8127 0.1299 0.053 Uiso 1 1 calc R
H19B H 1.2222 0.7313 0.2171 0.053 Uiso 1 1 calc R
H19C H 1.3331 0.8355 0.2255 0.053 Uiso 1 1 calc R
C18 C 1.2791(2) 0.9738(2) 0.42193(17) 0.0489(5) Uani 1 1 d .
H18A H 1.2969 0.9018 0.4537 0.073 Uiso 1 1 calc R
H18B H 1.2399 1.0341 0.4628 0.073 Uiso 1 1 calc R
H18C H 1.3644 1.0091 0.4205 0.073 Uiso 1 1 calc R
C16 C 0.5624(2) 1.05763(19) 0.22356(19) 0.0444(5) Uani 1 1 d .
H16A H 0.5108 0.9930 0.1654 0.067 Uiso 1 1 calc R
H16B H 0.5185 1.1341 0.2170 0.067 Uiso 1 1 calc R
H16C H 0.5650 1.0356 0.2893 0.067 Uiso 1 1 calc R
C17 C 1.1337(2) 1.06929(19) 0.2209(2) 0.0509(6) Uani 1 1 d .
H17A H 1.2212 1.0958 0.2170 0.076 Uiso 1 1 calc R
H17B H 1.1029 1.1349 0.2635 0.076 Uiso 1 1 calc R
H17C H 1.0667 1.0495 0.1507 0.076 Uiso 1 1 calc R

loop_
_atom_site_aniso_label
_atom_site_aniso_U_11
_atom_site_aniso_U_22
_atom_site_aniso_U_33
_atom_site_aniso_U_23
_atom_site_aniso_U_13
_atom_site_aniso_U_12
Si1 0.01624(18) 0.01127(17) 0.01436(17) 0.00126(13) 0.00271(13) 0.00060(13)
Si2 0.01939(19) 0.01619(18) 0.01277(17) 0.00135(14) 0.00198(14) 0.00083(14)
Si3 0.01620(18) 0.01561(18) 0.01711(18) 0.00184(14) 0.00577(14) -0.00004(13)
Si4 0.0267(2) 0.0169(2) 0.0220(2) 0.00191(16) 0.00047(16) 0.00717(16)
Si5 0.0190(2) 0.0226(2) 0.0293(2) 0.00567(17) 0.00581(16) -0.00285(15)
F1 0.0276(5) 0.0293(5) 0.0323(5) -0.0003(4) 0.0127(4) 0.0120(4)
F2 0.0184(4) 0.0380(5) 0.0333(5) 0.0017(4) 0.0051(4) 0.0056(4)
F3 0.0420(6) 0.0437(6) 0.0466(6) 0.0311(5) 0.0222(5) 0.0238(5)
O2 0.0253(5) 0.0207(5) 0.0172(5) 0.0012(4) 0.0063(4) 0.0011(4)
O1 0.0221(5) 0.0153(5) 0.0235(5) 0.0033(4) 0.0022(4) 0.0047(4)
C1 0.0152(6) 0.0113(6) 0.0128(6) 0.0009(4) 0.0035(5) 0.0006(4)
C3 0.0215(7) 0.0141(6) 0.0166(6) 0.0003(5) 0.0032(5) 0.0019(5)
C2 0.0166(6) 0.0132(6) 0.0145(6) 0.0034(5) 0.0066(5) 0.0007(5)
C6 0.0248(7) 0.0165(6) 0.0196(7) -0.0001(5) 0.0075(6) 0.0049(5)
C5 0.0189(6) 0.0185(6) 0.0182(6) 0.0068(5) 0.0088(5) 0.0050(5)
C7 0.0194(6) 0.0165(6) 0.0168(6) -0.0012(5) 0.0023(5) 0.0008(5)
C4 0.0192(6) 0.0181(7) 0.0178(6) 0.0028(5) 0.0016(5) 0.0015(5)
C20 0.0228(7) 0.0242(7) 0.0232(7) 0.0069(6) 0.0088(6) 0.0074(6)
C11 0.0222(7) 0.0273(8) 0.0304(8) 0.0032(6) 0.0122(6) 0.0054(6)
C8 0.0347(8) 0.0248(7) 0.0173(7) 0.0046(6) 0.0076(6) -0.0029(6)
C10 0.0318(8) 0.0210(7) 0.0164(7) -0.0007(5) 0.0041(6) 0.0004(6)
C12 0.0249(7) 0.0214(7) 0.0284(8) 0.0009(6) 0.0099(6) -0.0065(6)
C9 0.0220(7) 0.0257(8) 0.0224(7) 0.0019(6) -0.0022(6) 0.0033(6)
C14 0.0542(11) 0.0219(8) 0.0288(9) -0.0011(7) -0.0001(8) 0.0049(8)
C13 0.0272(8) 0.0290(8) 0.0199(7) 0.0086(6) 0.0087(6) -0.0002(6)
C15 0.0539(12) 0.0355(10) 0.0284(9) 0.0125(8) 0.0042(8) 0.0170(8)
C19 0.0253(8) 0.0444(10) 0.0398(10) 0.0096(8) 0.0156(7) 0.0030(7)
C18 0.0312(10) 0.0642(14) 0.0389(11) -0.0063(10) 0.0047(8) -0.0189(9)
C16 0.0330(10) 0.0351(10) 0.0629(13) 0.0050(9) 0.0156(9) 0.0168(8)
C17 0.0390(11) 0.0360(11) 0.0859(17) 0.0316(11) 0.0211(11) -0.0024(8)

loop_
_atom_type_symbol
_atom_type_description
_atom_type_scat_dispersion_real
_atom_type_scat_dispersion_imag
_atom_type_scat_source
C C 0.0033 0.0016 'International Tables Vol C Tables 4.2.6.8 and 6.1.1.4'
H H 0.0000 0.0000 'International Tables Vol C Tables 4.2.6.8 and 6.1.1.4'
O O 0.0106 0.0060 'International Tables Vol C Tables 4.2.6.8 and 6.1.1.4'
Si Si 0.0817 0.0704 'International Tables Vol C Tables 4.2.6.8 and 6.1.1.4'
F F 0.0171 0.0103 'International Tables Vol C Tables 4.2.6.8 and 6.1.1.4'

loop_
_geom_angle_atom_site_label_1
_geom_angle_atom_site_label_2
_geom_angle_atom_site_label_3
_geom_angle
_geom_angle_site_symmetry_3
O1 Si1 O2 107.72(6) .
O1 Si1 C1 108.18(6) .
O2 Si1 C1 108.95(6) .
O1 Si1 Si5 110.07(5) .
O2 Si1 Si5 106.34(5) .
C1 Si1 Si5 115.33(5) .
C9 Si2 C8 106.94(8) .
C9 Si2 C10 104.15(8) .
C8 Si2 C10 103.88(7) .
C9 Si2 C1 111.80(7) .
C8 Si2 C1 111.39(7) .
C10 Si2 C1 117.79(7) .
C13 Si3 C11 107.81(8) ..
C13 Si3 C12 106.38(8) .
C11 Si3 C12 108.42(8) .
C13 Si3 C1 110.34(7) .
C11 Si3 C1 113.41(7) .
C12 Si3 C1 110.20(7) .
O1 Si4 C16 108.89(8) .
O1 Si4 C14 109.83(8) .
C16 Si4 C14 108.90(10) .
O1 Si4 C15 107.81(8) .
C16 Si4 C15 110.17(11) .
C14 Si4 C15 111.19(10) .
C19 Si5 C17 106.23(10) .
C19 Si5 C18 108.36(10) .
C17 Si5 C18 107.69(12) .
C19 Si5 Si1 116.39(7) .
C17 Si5 Si1 109.29(7) .
C18 Si5 Si1 108.56(7) .
Si1 O1 Si4 151.81(7) .
C2 C1 Si1 109.19(9) .
C2 C1 Si3 104.02(8) .
Si1 C1 Si3 111.38(7) .
C2 C1 Si2 115.67(9) .
Si1 C1 Si2 106.29(7) .
Si3 C1 Si2 110.38(7) .
C4 C3 C2 122.49(13) .
C7 C2 C3 115.77(13) .
C7 C2 C1 122.63(12) .
C3 C2 C1 121.48(12) .
C5 C6 C7 120.38(13) .
C6 C5 C4 119.09(13) .
C6 C5 C20 120.03(13) .
C4 C5 C20 120.87(13) .
C6 C7 C2 122.08(13) .
C3 C4 C5 119.90(13) .
F3 C20 F2 105.94(13) .
F3 C20 F1 106.35(13) .
F2 C20 F1 106.22(12) .
F3 C20 C5 113.18(12) .
F2 C20 C5 112.44(13) .
F1 C20 C5 112.18(12) .

loop_
_geom_bond_atom_site_label_1
_geom_bond_atom_site_label_2
_geom_bond_distance
Si1 O1 1.6304(12)
Si1 O2 1.6672(11)
Si1 C1 1.9131(15)
Si1 Si5 2.3913(8)
Si2 C9 1.8763(16)
Si2 C8 1.8783(16)
Si2 C10 1.8877(16)
Si2 C1 1.9372(15)
Si3 C13 1.8701(16)
Si3 C11 1.8736(16)
Si3 C12 1.8793(17)
Si3 C1 1.9332(14)
Si4 O1 1.6449(11)
Si4 C16 1.861(2)
Si4 C14 1.862(2)
Si4 C15 1.865(2)
Si5 C19 1.8780(19)
Si5 C17 1.879(2)
Si5 C18 1.879(2)
F1 C20 1.3473(18)
F2 C20 1.3469(19)
F3 C20 1.3456(18)
C1 C2 1.5346(18)
C3 C4 1.386(2)
C3 C2 1.409(2)
C2 C7 1.4029(19)
C6 C5 1.387(2)
C6 C7 1.390(2)
C5 C4 1.391(2)
C5 C20 1.497(2)
